data_7708372
loop_
_publ_author_name
'Shephard, Angus'
'Ali, Safaa'
'Wang, Jun'
'Guo, Zhifang'
'Davies, Murray S.'
'Deacon, Glen B.'
'Junk, Peter Courtney'

_publ_section_title
;
 New lanthanoid biphenolate complexes, their further reactivity with
 trimethylaluminium and catalytic activity for the polymerisation of
 rac-lactide
;
_journal_name_full 'Dalton Transactions'
_journal_paper_doi 10.1039/D1DT02513A
_journal_year 2021
_chemical_formula_moiety 'C56 H82 Al O6 Y, 2(C6 H6)'
_chemical_formula_sum 'C68 H94 Al O6 Y'
_chemical_formula_weight 1123.32
_space_group_crystal_system monoclinic
_space_group_IT_number 14
_space_group_name_Hall '-P 2yn'
_space_group_name_H-M_alt 'P 1 21/n 1'
_atom_sites_solution_hydrogens geom
_audit_creation_date 2021-03-06
_audit_creation_method
;
Olex2 1.3
(compiled 2020.07.31 svn.rc2a77460 for OlexSys, GUI svn.r6145)
;
_audit_update_record
;
2021-07-26 deposited with the CCDC.	2021-09-21 downloaded from the CCDC.
;
_cell_angle_alpha 90
_cell_angle_beta 94.32(3)
_cell_angle_gamma 90
_cell_formula_units_Z 4
_cell_length_a 9.845(2)
_cell_length_b 19.536(4)
_cell_length_c 32.429(7)
_cell_measurement_reflns_used 10557
_cell_measurement_temperature 100(2)
_cell_measurement_theta_max 25
_cell_measurement_theta_min 2
_cell_volume 6219(2)
_computing_cell_refinement 'XDS (Kabsch, 1993)'
_computing_data_collection 'BluIce (McPhillips, 2002)'
_computing_data_reduction 'XDS (Kabsch, 1993)'
_computing_molecular_graphics 'Olex2 1.3 (Dolomanov et al., 2009)'
_computing_publication_material 'Olex2 1.3 (Dolomanov et al., 2009)'
_computing_structure_refinement 'SHELXL 2018/3 (Sheldrick, 2015)'
_computing_structure_solution 'SHELXS-97 (Sheldrick, 1997)'
_diffrn_ambient_temperature 100(2)
_diffrn_measured_fraction_theta_full 0.965
_diffrn_measured_fraction_theta_max 0.965
_diffrn_measurement_device_type 'ADSC Quantum 210r'
_diffrn_measurement_method 'Phi Scan'
_diffrn_radiation_monochromator 'Silicon Double Crystal'
_diffrn_radiation_type Synchrotron
_diffrn_radiation_wavelength 0.71073
_diffrn_reflns_av_R_equivalents 0.0746
_diffrn_reflns_av_unetI/netI 0.0388
_diffrn_reflns_Laue_measured_fraction_full 0.965
_diffrn_reflns_Laue_measured_fraction_max 0.965
_diffrn_reflns_limit_h_max 11
_diffrn_reflns_limit_h_min -11
_diffrn_reflns_limit_k_max 23
_diffrn_reflns_limit_k_min -23
_diffrn_reflns_limit_l_max 38
_diffrn_reflns_limit_l_min -38
_diffrn_reflns_number 76823
_diffrn_reflns_point_group_measured_fraction_full 0.965
_diffrn_reflns_point_group_measured_fraction_max 0.965
_diffrn_reflns_theta_full 24.998
_diffrn_reflns_theta_max 24.998
_diffrn_reflns_theta_min 1.218
_diffrn_source 'MX1 Beamline Australian Synchrotron'
_exptl_absorpt_coefficient_mu 1.001
_exptl_absorpt_correction_type multi-scan
_exptl_absorpt_process_details 'XDS(Kabsch, 1993)'
_exptl_crystal_colour colourless
_exptl_crystal_colour_primary colourless
_exptl_crystal_density_diffrn 1.200
_exptl_crystal_density_method 'not measured'
_exptl_crystal_description block
_exptl_crystal_F_000 2408
_exptl_crystal_size_max 0.11
_exptl_crystal_size_mid 0.04
_exptl_crystal_size_min 0.02
_exptl_transmission_factor_max 0.9
_exptl_transmission_factor_min 0.8
_refine_diff_density_max 7.678
_refine_diff_density_min -2.060
_refine_diff_density_rms 0.149
_refine_ls_extinction_coef 0.0020(6)
_refine_ls_extinction_expression Fc^*^=kFc[1+0.001xFc^2^\l^3^/sin(2\q)]^-1/4^
_refine_ls_extinction_method 'SHELXL-2018/3 (Sheldrick 2018)'
_refine_ls_goodness_of_fit_ref 1.040
_refine_ls_hydrogen_treatment constr
_refine_ls_matrix_type full
_refine_ls_number_parameters 692
_refine_ls_number_reflns 10557
_refine_ls_number_restraints 34
_refine_ls_restrained_S_all 1.039
_refine_ls_R_factor_all 0.1122
_refine_ls_R_factor_gt 0.0998
_refine_ls_shift/su_max 0.001
_refine_ls_shift/su_mean 0.000
_refine_ls_structure_factor_coef Fsqd
_refine_ls_weighting_details 'w=1/[\s^2^(Fo^2^)+(0.1851P)^2^+21.6418P] where P=(Fo^2^+2Fc^2^)/3'
_refine_ls_weighting_scheme calc
_refine_ls_wR_factor_gt 0.2581
_refine_ls_wR_factor_ref 0.2733
_reflns_Friedel_coverage 0.000
_reflns_number_gt 8678
_reflns_number_total 10557
_reflns_threshold_expression 'I > 2\s(I)'
_cod_data_source_file d1dt02513a2.cif
_cod_data_source_block complex8
_cod_database_code 7708372
_shelx_shelxl_version_number 2018/3
_shelx_space_group_comment
;
The symmetry employed for this shelxl refinement is uniquely defined
by the following loop, which should always be used as a source of
symmetry information in preference to the above space-group names.
They are only intended as comments.
;
_shelx_estimated_absorpt_t_max 0.980
_shelx_estimated_absorpt_t_min 0.898
_olex2_refinement_description
;
1. Fixed Uiso
 At 1.2 times of:
  All C(H) groups, All C(H,H) groups
 At 1.5 times of:
  All C(H,H,H) groups
2. Rigid bond restraints
 C56, C55
 with sigma for 1-2 distances of 0.001 and sigma for 1-3 distances of 0.001
 C15, C14
 with sigma for 1-2 distances of 0.001 and sigma for 1-3 distances of 0.001
 C15, C16
 with sigma for 1-2 distances of 0.001 and sigma for 1-3 distances of 0.001
 C56, O6
 with sigma for 1-2 distances of 0.001 and sigma for 1-3 distances of 0.001
3. Uiso/Uaniso restraints and constraints
C63 \\sim C68: within 1.4A with sigma of 0.04 and sigma for terminal atoms of
0.08 within 1.4A
C56 \\sim C55: within 2A with sigma of 0.01 and sigma for terminal atoms of
0.02 within 2A
C15 \\sim C14: within 2A with sigma of 0.001 and sigma for terminal atoms of
0.001 within 2A
C15 \\sim C16: within 2A with sigma of 0.001 and sigma for terminal atoms of
0.001 within 2A
C16: within 2A with sigma of 0.01 and sigma for terminal atoms of 0.02 within 2A
C56: within 2A with sigma of 0.01 and sigma for terminal atoms of 0.02 within 2A
C56 \\sim O6: within 2A with sigma of 0.01 and sigma for terminal atoms of 0.02
within 2A
4.a Secondary CH2 refined with riding coordinates:
 C49(H49A,H49B), C52(H52A,H52B), C35(H35A,H35B), C50(H50A,H50B), C55(H55A,
 H55B), C51(H51A,H51B), C56(H56A,H56B), C53(H53A,H53B), C54(H54A,H54B),
 C12(H12A,H12B)
4.b Aromatic/amide H refined with riding coordinates:
 C37(H37), C8(H8), C6(H6), C32(H32), C29(H29), C40(H40), C14(H14), C17(H17),
 C58(H58), C59(H59), C61(H61), C62(H62), C57(H57), C65(H65), C66(H66), C67(H67),
  C68(H68), C63(H63), C64(H64), C60(H60)
4.c Fitted hexagon refined as free rotating group:
 C65(C66,C67,C68,C63,C64)
4.d Idealised Me refined as rotating group:
 C46(H46A,H46B,H46C), C2(H2A,H2B,H2C), C47(H47A,H47B,H47C), C1(H1A,H1B,H1C),
 C24(H24A,H24B,H24C), C23(H23A,H23B,H23C), C44(H44A,H44B,H44C), C11(H11A,H11B,
 H11C), C39(H39A,H39B,H39C), C48(H48A,H48B,H48C), C3(H3A,H3B,H3C), C25(H25A,
 H25B,H25C), C22(H22A,H22B,H22C), C26(H26A,H26B,H26C), C21(H21A,H21B,H21C),
 C31(H31A,H31B,H31C), C45(H45A,H45B,H45C), C16(H16A,H16B,H16C)
;
_olex2_submission_special_instructions 'No special instructions were received'

loop_
_space_group_symop_operation_xyz
'x, y, z'
'-x+1/2, y+1/2, -z+1/2'
'-x, -y, -z'
'x-1/2, -y-1/2, z-1/2'

loop_
_atom_site_label
_atom_site_type_symbol
_atom_site_fract_x
_atom_site_fract_y
_atom_site_fract_z
_atom_site_U_iso_or_equiv
_atom_site_adp_type
_atom_site_occupancy
_atom_site_site_symmetry_order
_atom_site_calc_flag
_atom_site_refinement_flags_posn
_atom_site_refinement_flags_adp
_atom_site_refinement_flags_occupancy
_atom_site_disorder_assembly
_atom_site_disorder_group
Y1 Y 0.52461(4) 0.76149(2) 0.37644(2) 0.0130(2) Uani 1 1 d . . . . .
Al1 Al 0.52680(16) 0.93321(8) 0.37717(4) 0.0222(4) Uani 1 1 d . . . . .
O1 O 0.4180(3) 0.70546(19) 0.32947(10) 0.0204(8) Uani 1 1 d . . . . .
O4 O 0.6308(3) 0.70073(18) 0.42199(11) 0.0211(8) Uani 1 1 d . . . . .
O2 O 0.5709(4) 0.86497(17) 0.34172(10) 0.0179(7) Uani 1 1 d . . . . .
O3 O 0.4778(3) 0.86513(17) 0.41171(10) 0.0169(7) Uani 1 1 d . . . . .
O5 O 0.3295(4) 0.72907(18) 0.41203(11) 0.0212(8) Uani 1 1 d . . . . .
O6 O 0.7163(4) 0.72759(19) 0.33923(11) 0.0216(8) Uani 1 1 d . U . . .
C18 C 0.6787(5) 0.8930(3) 0.27866(16) 0.0231(11) Uani 1 1 d . . . . .
C10 C 0.3207(5) 0.6985(3) 0.29869(15) 0.0216(11) Uani 1 1 d . . . . .
C49 C 0.1956(5) 0.7132(3) 0.39200(16) 0.0225(11) Uani 1 1 d . . . . .
H49A H 0.204496 0.685404 0.366834 0.027 Uiso 1 1 calc R U . . .
H49B H 0.145806 0.755830 0.384077 0.027 Uiso 1 1 calc R U . . .
C9 C 0.2615(6) 0.7587(3) 0.28110(16) 0.0222(11) Uani 1 1 d . . . . .
C33 C 0.6016(5) 0.8390(3) 0.47583(15) 0.0209(11) Uani 1 1 d . . . . .
C37 C 0.8940(6) 0.7493(3) 0.50105(17) 0.0267(12) Uani 1 1 d . . . . .
H37 H 0.933524 0.790178 0.512310 0.032 Uiso 1 1 calc R U . . .
C41 C 0.7766(5) 0.6277(3) 0.46648(18) 0.0271(12) Uani 1 1 d . . . . .
C5 C 0.2743(5) 0.6338(3) 0.28424(16) 0.0228(11) Uani 1 1 d . . . . .
C42 C 0.7299(5) 0.6933(3) 0.45195(16) 0.0227(11) Uani 1 1 d . . . . .
C19 C 0.5657(5) 0.8696(3) 0.29862(15) 0.0194(10) Uani 1 1 d . . . . .
C52 C 0.3303(6) 0.7098(3) 0.45551(16) 0.0261(12) Uani 1 1 d . . . . .
H52A H 0.297754 0.747878 0.472336 0.031 Uiso 1 1 calc R U . . .
H52B H 0.422681 0.696166 0.466670 0.031 Uiso 1 1 calc R U . . .
C20 C 0.8116(6) 0.9235(3) 0.29845(17) 0.0291(13) Uani 1 1 d . . . . .
C13 C 0.4452(6) 0.8493(3) 0.27630(16) 0.0230(11) Uani 1 1 d . . . . .
C35 C 0.7328(5) 0.8215(3) 0.45624(15) 0.0212(11) Uani 1 1 d . . . . .
H35A H 0.715241 0.821773 0.425780 0.025 Uiso 1 1 calc R U . . .
H35B H 0.801539 0.857268 0.463722 0.025 Uiso 1 1 calc R U . . .
C50 C 0.1209(6) 0.6734(3) 0.42348(18) 0.0314(13) Uani 1 1 d . . . . .
H50A H 0.054977 0.702980 0.436659 0.038 Uiso 1 1 calc R U . . .
H50B H 0.071635 0.633887 0.410365 0.038 Uiso 1 1 calc R U . . .
C38 C 0.9410(5) 0.6865(3) 0.51615(17) 0.0285(13) Uani 1 1 d . . . . .
C36 C 0.7893(6) 0.7533(3) 0.46955(17) 0.0232(11) Uani 1 1 d . . . . .
C28 C 0.3700(6) 0.8848(3) 0.47692(16) 0.0242(11) Uani 1 1 d . . . . .
C34 C 0.4829(5) 0.8642(3) 0.45472(15) 0.0193(10) Uani 1 1 d . . . . .
C27 C 0.2448(6) 0.9236(3) 0.45796(17) 0.0285(12) Uani 1 1 d . . . . .
C55 C 0.9262(6) 0.6752(4) 0.32448(19) 0.0351(13) Uani 1 1 d . U . . .
H55A H 0.979595 0.634907 0.334763 0.042 Uiso 1 1 calc R U . . .
H55B H 0.988425 0.708735 0.312917 0.042 Uiso 1 1 calc R U . . .
C8 C 0.1594(6) 0.7548(3) 0.24917(17) 0.0268(12) Uani 1 1 d . . . . .
H8 H 0.120906 0.795652 0.237501 0.032 Uiso 1 1 calc R U . . .
C43 C 0.7135(6) 0.5614(3) 0.44985(18) 0.0296(13) Uani 1 1 d . . . . .
C51 C 0.2327(6) 0.6496(3) 0.45476(19) 0.0313(13) Uani 1 1 d . . . . .
H51A H 0.276366 0.607178 0.445583 0.038 Uiso 1 1 calc R U . . .
H51B H 0.197876 0.641914 0.482224 0.038 Uiso 1 1 calc R U . . .
C56 C 0.8504(5) 0.7069(3) 0.35854(16) 0.0224(10) Uani 1 1 d . U . . .
H56A H 0.839498 0.673352 0.380918 0.027 Uiso 1 1 calc R U . . .
H56B H 0.900379 0.747191 0.370370 0.027 Uiso 1 1 calc R U . . .
C6 C 0.1709(6) 0.6330(3) 0.25180(18) 0.0305(13) Uani 1 1 d . . . . .
H6 H 0.139435 0.589818 0.241505 0.037 Uiso 1 1 calc R U . . .
C7 C 0.1127(6) 0.6913(3) 0.23408(17) 0.0297(13) Uani 1 1 d . . . . .
C53 C 0.7139(6) 0.7125(3) 0.29523(16) 0.0284(12) Uani 1 1 d . . . . .
H53A H 0.742760 0.752855 0.279621 0.034 Uiso 1 1 calc R U . . .
H53B H 0.621404 0.698717 0.284210 0.034 Uiso 1 1 calc R U . . .
C32 C 0.6055(6) 0.8292(3) 0.51914(16) 0.0262(12) Uani 1 1 d . . . . .
H32 H 0.685560 0.811148 0.533311 0.031 Uiso 1 1 calc R U . . .
C54 C 0.8134(6) 0.6543(4) 0.2923(2) 0.0378(15) Uani 1 1 d . . . . .
H54A H 0.847017 0.651199 0.264379 0.045 Uiso 1 1 calc R U . . .
H54B H 0.772231 0.609947 0.299415 0.045 Uiso 1 1 calc R U . . .
C12 C 0.3164(5) 0.8280(3) 0.29606(16) 0.0223(11) Uani 1 1 d . . . . .
H12A H 0.245321 0.863098 0.289924 0.027 Uiso 1 1 calc R U . . .
H12B H 0.335859 0.826218 0.326445 0.027 Uiso 1 1 calc R U . . .
C4 C 0.3347(6) 0.5661(3) 0.30206(18) 0.0279(12) Uani 1 1 d . . . . .
C30 C 0.4949(6) 0.8456(3) 0.54130(17) 0.0302(13) Uani 1 1 d . . . . .
C29 C 0.3818(6) 0.8728(3) 0.51978(17) 0.0288(12) Uani 1 1 d . . . . .
H29 H 0.306242 0.884406 0.534985 0.035 Uiso 1 1 calc R U . . .
C46 C 0.5601(6) 0.5599(3) 0.4552(2) 0.0360(14) Uani 1 1 d . . . . .
H46A H 0.544438 0.568085 0.484282 0.054 Uiso 1 1 calc R U . . .
H46B H 0.523215 0.514968 0.446781 0.054 Uiso 1 1 calc R U . . .
H46C H 0.514572 0.595516 0.437986 0.054 Uiso 1 1 calc R U . . .
C2 C 0.4899(6) 0.5652(3) 0.2989(2) 0.0352(14) Uani 1 1 d . . . . .
H2A H 0.509757 0.572004 0.269985 0.053 Uiso 1 1 calc R U . . .
H2B H 0.526678 0.520987 0.308641 0.053 Uiso 1 1 calc R U . . .
H2C H 0.532034 0.601993 0.315920 0.053 Uiso 1 1 calc R U . . .
C47 C 0.6722(7) 0.9835(3) 0.40930(18) 0.0357(14) Uani 1 1 d . . . . .
H47A H 0.754974 0.955455 0.411878 0.054 Uiso 1 1 calc R U . . .
H47B H 0.643117 0.993609 0.436894 0.054 Uiso 1 1 calc R U . . .
H47C H 0.690903 1.026383 0.395136 0.054 Uiso 1 1 calc R U . . .
C40 C 0.8810(6) 0.6276(3) 0.49873(17) 0.0300(13) Uani 1 1 d . . . . .
H40 H 0.912389 0.584631 0.509273 0.036 Uiso 1 1 calc R U . . .
C1 C 0.3078(7) 0.5587(3) 0.34818(19) 0.0341(13) Uani 1 1 d . . . . .
H1A H 0.344817 0.598534 0.363562 0.051 Uiso 1 1 calc R U . . .
H1B H 0.352000 0.517015 0.359384 0.051 Uiso 1 1 calc R U . . .
H1C H 0.209449 0.555776 0.350846 0.051 Uiso 1 1 calc R U . . .
C24 C 0.1783(6) 0.8891(4) 0.41828(19) 0.0384(15) Uani 1 1 d . . . . .
H24A H 0.247994 0.880690 0.398835 0.058 Uiso 1 1 calc R U . . .
H24B H 0.107836 0.919265 0.405378 0.058 Uiso 1 1 calc R U . . .
H24C H 0.137045 0.845482 0.425578 0.058 Uiso 1 1 calc R U . . .
C23 C 0.8670(7) 0.8856(4) 0.3381(2) 0.0424(17) Uani 1 1 d . . . . .
H23A H 0.805924 0.893434 0.360090 0.064 Uiso 1 1 calc R U . . .
H23B H 0.958092 0.902897 0.346813 0.064 Uiso 1 1 calc R U . . .
H23C H 0.872152 0.836438 0.332375 0.064 Uiso 1 1 calc R U . . .
C14 C 0.4367(7) 0.8514(4) 0.23332(18) 0.0489(12) Uani 1 1 d . U . . .
H14 H 0.356047 0.835700 0.218339 0.059 Uiso 1 1 calc R U . . .
C44 C 0.7352(7) 0.5529(3) 0.4037(2) 0.0380(14) Uani 1 1 d . . . . .
H44A H 0.688418 0.589857 0.387967 0.057 Uiso 1 1 calc R U . . .
H44B H 0.698175 0.508659 0.394009 0.057 Uiso 1 1 calc R U . . .
H44C H 0.832854 0.554597 0.399776 0.057 Uiso 1 1 calc R U . . .
C11 C 0.0027(7) 0.6868(4) 0.19886(19) 0.0424(16) Uani 1 1 d . . . . .
H11A H -0.071653 0.718241 0.204118 0.064 Uiso 1 1 calc R U . . .
H11B H -0.032419 0.639906 0.196813 0.064 Uiso 1 1 calc R U . . .
H11C H 0.041048 0.699417 0.172893 0.064 Uiso 1 1 calc R U . . .
C39 C 1.0508(6) 0.6829(4) 0.5515(2) 0.0414(16) Uani 1 1 d . . . . .
H39A H 1.131256 0.708337 0.544027 0.062 Uiso 1 1 calc R U . . .
H39B H 1.075608 0.635032 0.556943 0.062 Uiso 1 1 calc R U . . .
H39C H 1.016595 0.703182 0.576345 0.062 Uiso 1 1 calc R U . . .
C17 C 0.6612(6) 0.8958(4) 0.23505(18) 0.0421(17) Uani 1 1 d . . . . .
H17 H 0.734720 0.912541 0.220567 0.051 Uiso 1 1 calc R U . . .
C48 C 0.3861(7) 0.9877(3) 0.34512(18) 0.0369(15) Uani 1 1 d . . . . .
H48A H 0.413177 0.994469 0.316943 0.055 Uiso 1 1 calc R U . . .
H48B H 0.376456 1.032262 0.358451 0.055 Uiso 1 1 calc R U . . .
H48C H 0.298884 0.963309 0.344092 0.055 Uiso 1 1 calc R U . . .
C3 C 0.2747(7) 0.5036(3) 0.2792(2) 0.0400(15) Uani 1 1 d . . . . .
H3A H 0.177140 0.500569 0.283094 0.060 Uiso 1 1 calc R U . . .
H3B H 0.320608 0.462205 0.290238 0.060 Uiso 1 1 calc R U . . .
H3C H 0.287906 0.507738 0.249679 0.060 Uiso 1 1 calc R U . . .
C25 C 0.1316(6) 0.9289(4) 0.4879(2) 0.0412(16) Uani 1 1 d . . . . .
H25A H 0.102387 0.882854 0.495311 0.062 Uiso 1 1 calc R U . . .
H25B H 0.053966 0.953905 0.474496 0.062 Uiso 1 1 calc R U . . .
H25C H 0.166055 0.953356 0.512891 0.062 Uiso 1 1 calc R U . . .
C22 C 0.7875(8) 0.9990(4) 0.3076(2) 0.0501(18) Uani 1 1 d . . . . .
H22A H 0.764025 1.023416 0.281623 0.075 Uiso 1 1 calc R U . . .
H22B H 0.870491 1.018812 0.321326 0.075 Uiso 1 1 calc R U . . .
H22C H 0.712607 1.003283 0.325678 0.075 Uiso 1 1 calc R U . . .
C26 C 0.2907(8) 0.9963(3) 0.4492(2) 0.0435(16) Uani 1 1 d . . . . .
H26A H 0.325356 1.018036 0.475140 0.065 Uiso 1 1 calc R U . . .
H26B H 0.213190 1.022634 0.436871 0.065 Uiso 1 1 calc R U . . .
H26C H 0.362867 0.995025 0.430018 0.065 Uiso 1 1 calc R U . . .
C15 C 0.5427(7) 0.8756(5) 0.21190(18) 0.0500(12) Uani 1 1 d . U . . .
C21 C 0.9287(7) 0.9187(5) 0.2695(2) 0.053(2) Uani 1 1 d . . . . .
H21A H 0.939088 0.871097 0.260768 0.080 Uiso 1 1 calc R U . . .
H21B H 1.013580 0.934353 0.284260 0.080 Uiso 1 1 calc R U . . .
H21C H 0.907715 0.947593 0.245168 0.080 Uiso 1 1 calc R U . . .
C58 C 0.4907(8) 0.6436(4) 0.6401(2) 0.0446(17) Uani 1 1 d . . . . .
H58 H 0.456008 0.637328 0.666420 0.054 Uiso 1 1 calc R U . . .
C31 C 0.5006(8) 0.8361(3) 0.58746(18) 0.0418(16) Uani 1 1 d . . . . .
H31A H 0.435222 0.800717 0.594217 0.063 Uiso 1 1 calc R U . . .
H31B H 0.477683 0.879296 0.600591 0.063 Uiso 1 1 calc R U . . .
H31C H 0.592655 0.821970 0.597631 0.063 Uiso 1 1 calc R U . . .
C45 C 0.7764(8) 0.4987(4) 0.4725(3) 0.0510(19) Uani 1 1 d . . . . .
H45A H 0.873859 0.496439 0.468291 0.077 Uiso 1 1 calc R U . . .
H45B H 0.731366 0.457076 0.461523 0.077 Uiso 1 1 calc R U . . .
H45C H 0.764209 0.502510 0.502116 0.077 Uiso 1 1 calc R U . . .
C59 C 0.4062(8) 0.6473(4) 0.6057(2) 0.052(2) Uani 1 1 d . . . . .
H59 H 0.310554 0.644971 0.607765 0.062 Uiso 1 1 calc R U . . .
C61 C 0.5929(8) 0.6616(4) 0.5633(2) 0.0461(17) Uani 1 1 d . . . . .
H61 H 0.627376 0.667512 0.536897 0.055 Uiso 1 1 calc R U . . .
C62 C 0.6783(8) 0.6597(5) 0.5981(2) 0.055(2) Uani 1 1 d . . . . .
H62 H 0.773356 0.665884 0.596218 0.066 Uiso 1 1 calc R U . . .
C57 C 0.6284(8) 0.6490(5) 0.6365(2) 0.067(3) Uani 1 1 d . . . . .
H57 H 0.689847 0.645428 0.660474 0.080 Uiso 1 1 calc R U . . .
C65 C 0.5975(4) 0.6964(3) 0.18165(13) 0.066(3) Uani 1 1 d G . . . .
H65 H 0.654162 0.717938 0.202828 0.079 Uiso 1 1 calc R U . . .
C66 C 0.6493(4) 0.6800(3) 0.14417(14) 0.057(2) Uani 1 1 d G . . . .
H66 H 0.741345 0.690477 0.139734 0.069 Uiso 1 1 calc R U . . .
C67 C 0.5665(5) 0.6485(3) 0.11318(12) 0.060(2) Uani 1 1 d G . . . .
H67 H 0.601883 0.637317 0.087566 0.072 Uiso 1 1 calc R U . . .
C68 C 0.4319(5) 0.6332(4) 0.11967(16) 0.093(4) Uani 1 1 d G U . . .
H68 H 0.375237 0.611618 0.098492 0.111 Uiso 1 1 calc R U . . .
C63 C 0.3801(4) 0.6495(4) 0.15715(18) 0.072(3) Uani 1 1 d G U . . .
H63 H 0.288052 0.639079 0.161585 0.086 Uiso 1 1 calc R U . . .
C64 C 0.4629(5) 0.6811(3) 0.18814(13) 0.056(2) Uani 1 1 d G . . . .
H64 H 0.427513 0.692239 0.213753 0.067 Uiso 1 1 calc R U . . .
C60 C 0.4571(8) 0.6547(5) 0.5670(2) 0.057(2) Uani 1 1 d . . . . .
H60 H 0.396020 0.654860 0.542844 0.068 Uiso 1 1 calc R U . . .
C16 C 0.5316(7) 0.8821(5) 0.16539(17) 0.0513(12) Uani 1 1 d . U . . .
H16A H 0.519616 0.836610 0.152928 0.077 Uiso 1 1 calc R U . . .
H16B H 0.614883 0.903049 0.156385 0.077 Uiso 1 1 calc R U . . .
H16C H 0.453145 0.910901 0.156643 0.077 Uiso 1 1 calc R U . . .

loop_
_atom_site_aniso_label
_atom_site_aniso_U_11
_atom_site_aniso_U_22
_atom_site_aniso_U_33
_atom_site_aniso_U_23
_atom_site_aniso_U_13
_atom_site_aniso_U_12
Y1 0.0138(3) 0.0155(3) 0.0093(3) 0.00039(15) -0.00139(18) -0.00075(15)
Al1 0.0343(10) 0.0183(8) 0.0136(8) -0.0003(5) -0.0008(7) -0.0008(6)
O1 0.0154(18) 0.029(2) 0.0166(17) -0.0058(14) -0.0024(13) -0.0009(14)
O4 0.0149(18) 0.029(2) 0.0188(18) 0.0049(15) -0.0011(14) 0.0001(14)
O2 0.0245(19) 0.0212(17) 0.0078(16) 0.0023(13) -0.0002(13) -0.0037(14)
O3 0.0233(19) 0.0178(17) 0.0094(16) -0.0014(13) -0.0013(13) -0.0008(13)
O5 0.019(2) 0.028(2) 0.0163(18) 0.0044(14) 0.0007(14) -0.0045(14)
O6 0.0179(17) 0.031(2) 0.0162(18) 0.0004(14) 0.0007(13) 0.0025(14)
C18 0.021(3) 0.032(3) 0.017(3) 0.005(2) 0.003(2) -0.001(2)
C10 0.015(3) 0.035(3) 0.015(2) -0.006(2) -0.0005(19) -0.002(2)
C49 0.018(3) 0.027(3) 0.022(3) 0.000(2) 0.002(2) 0.002(2)
C9 0.017(3) 0.033(3) 0.017(3) -0.007(2) 0.001(2) 0.000(2)
C33 0.024(3) 0.027(3) 0.011(2) -0.0008(19) -0.0008(19) -0.003(2)
C37 0.022(3) 0.039(3) 0.019(3) 0.005(2) 0.000(2) -0.004(2)
C41 0.015(3) 0.038(3) 0.028(3) 0.008(2) 0.001(2) 0.003(2)
C5 0.021(3) 0.030(3) 0.017(3) -0.010(2) 0.002(2) -0.004(2)
C42 0.012(3) 0.041(3) 0.015(2) 0.010(2) 0.0000(19) -0.001(2)
C19 0.021(3) 0.025(3) 0.012(2) 0.0048(19) 0.0015(19) 0.001(2)
C52 0.026(3) 0.034(3) 0.018(3) 0.004(2) 0.004(2) -0.005(2)
C20 0.028(3) 0.038(3) 0.021(3) 0.009(2) 0.003(2) -0.009(2)
C13 0.024(3) 0.028(3) 0.016(3) 0.000(2) 0.001(2) 0.001(2)
C35 0.017(3) 0.037(3) 0.010(2) 0.001(2) -0.0002(19) -0.004(2)
C50 0.016(3) 0.048(4) 0.030(3) 0.009(3) 0.003(2) -0.001(2)
C38 0.015(3) 0.051(4) 0.020(3) 0.009(2) -0.001(2) 0.006(2)
C36 0.019(3) 0.035(3) 0.016(3) 0.004(2) 0.004(2) 0.001(2)
C28 0.026(3) 0.029(3) 0.017(3) -0.007(2) 0.003(2) -0.003(2)
C34 0.024(3) 0.023(3) 0.011(2) -0.0053(19) 0.0009(19) -0.006(2)
C27 0.022(3) 0.038(3) 0.024(3) -0.012(2) -0.002(2) 0.005(2)
C55 0.028(3) 0.049(4) 0.027(3) -0.013(2) -0.002(2) 0.001(3)
C8 0.025(3) 0.038(3) 0.017(3) -0.002(2) -0.003(2) 0.004(2)
C43 0.029(3) 0.027(3) 0.032(3) 0.011(2) -0.004(2) 0.002(2)
C51 0.025(3) 0.035(3) 0.034(3) 0.015(2) 0.008(2) 0.001(2)
C56 0.014(2) 0.032(3) 0.020(2) -0.0064(19) -0.0068(16) -0.0089(18)
C6 0.024(3) 0.041(3) 0.026(3) -0.017(3) -0.001(2) -0.003(2)
C7 0.020(3) 0.052(4) 0.017(3) -0.011(2) -0.004(2) -0.006(2)
C53 0.023(3) 0.050(4) 0.012(2) -0.006(2) -0.001(2) 0.000(2)
C32 0.027(3) 0.038(3) 0.012(2) 0.002(2) -0.002(2) -0.001(2)
C54 0.022(3) 0.056(4) 0.035(3) -0.016(3) 0.003(3) 0.006(3)
C12 0.021(3) 0.030(3) 0.015(2) 0.000(2) -0.001(2) 0.004(2)
C4 0.025(3) 0.028(3) 0.031(3) -0.012(2) -0.001(2) -0.002(2)
C30 0.036(3) 0.039(3) 0.016(3) -0.001(2) 0.003(2) 0.003(2)
C29 0.025(3) 0.040(3) 0.022(3) -0.006(2) 0.008(2) -0.002(2)
C46 0.035(4) 0.030(3) 0.044(4) 0.008(3) 0.005(3) -0.008(3)
C2 0.030(3) 0.031(3) 0.045(4) -0.014(3) 0.000(3) 0.008(2)
C47 0.052(4) 0.033(3) 0.022(3) -0.004(2) 0.004(3) -0.015(3)
C40 0.020(3) 0.044(3) 0.026(3) 0.014(3) 0.001(2) 0.006(2)
C1 0.038(4) 0.028(3) 0.037(3) -0.004(2) 0.004(3) 0.001(2)
C24 0.032(3) 0.054(4) 0.028(3) -0.016(3) -0.011(2) 0.014(3)
C23 0.031(4) 0.060(4) 0.035(3) 0.025(3) -0.013(3) -0.019(3)
C14 0.040(3) 0.098(4) 0.0076(19) 0.0019(19) -0.0008(16) -0.009(2)
C44 0.035(4) 0.035(3) 0.044(4) 0.000(3) 0.004(3) 0.001(3)
C11 0.028(3) 0.071(5) 0.027(3) -0.014(3) -0.009(3) -0.004(3)
C39 0.027(3) 0.066(5) 0.029(3) 0.008(3) -0.011(3) 0.010(3)
C17 0.028(3) 0.082(5) 0.016(3) 0.008(3) 0.005(2) -0.008(3)
C48 0.057(4) 0.027(3) 0.026(3) 0.003(2) -0.003(3) 0.011(3)
C3 0.042(4) 0.038(4) 0.040(4) -0.015(3) -0.001(3) -0.004(3)
C25 0.027(3) 0.063(4) 0.034(3) -0.015(3) 0.002(3) 0.011(3)
C22 0.062(5) 0.040(4) 0.046(4) 0.002(3) -0.009(3) -0.006(3)
C26 0.057(5) 0.037(4) 0.036(4) -0.002(3) 0.003(3) 0.009(3)
C15 0.042(2) 0.100(4) 0.0084(18) 0.0024(19) -0.0005(15) -0.009(2)
C21 0.030(4) 0.086(6) 0.044(4) 0.007(4) 0.008(3) -0.013(3)
C58 0.063(5) 0.047(4) 0.025(3) 0.001(3) 0.013(3) -0.003(3)
C31 0.065(5) 0.044(4) 0.016(3) 0.001(3) 0.004(3) 0.010(3)
C45 0.054(5) 0.036(4) 0.060(5) 0.019(3) -0.012(4) 0.003(3)
C59 0.047(4) 0.077(6) 0.033(4) 0.001(3) 0.007(3) -0.020(4)
C61 0.050(4) 0.061(4) 0.029(3) 0.004(3) 0.012(3) 0.001(3)
C62 0.034(4) 0.094(6) 0.039(4) 0.013(4) 0.005(3) 0.006(4)
C57 0.042(5) 0.124(8) 0.033(4) 0.016(4) -0.009(3) 0.007(4)
C65 0.045(5) 0.124(8) 0.030(4) -0.015(4) 0.002(3) -0.007(5)
C66 0.032(4) 0.103(7) 0.037(4) 0.008(4) 0.007(3) 0.004(4)
C67 0.076(6) 0.077(6) 0.027(4) -0.006(3) 0.006(4) 0.022(4)
C68 0.071(7) 0.133(10) 0.074(7) -0.050(7) 0.008(5) -0.033(7)
C63 0.046(5) 0.100(7) 0.072(6) -0.036(5) 0.017(4) -0.028(5)
C64 0.044(4) 0.087(6) 0.038(4) -0.007(4) 0.011(3) 0.004(4)
C60 0.051(5) 0.092(6) 0.026(4) 0.006(4) -0.008(3) -0.025(4)
C16 0.043(3) 0.101(4) 0.0090(19) 0.002(2) -0.0008(16) -0.009(2)

loop_
_atom_type_symbol
_atom_type_description
_atom_type_scat_dispersion_real
_atom_type_scat_dispersion_imag
_atom_type_scat_source
C C 0.0033 0.0016 'International Tables Vol C Tables 4.2.6.8 and 6.1.1.4'
H H 0.0000 0.0000 'International Tables Vol C Tables 4.2.6.8 and 6.1.1.4'
Al Al 0.0645 0.0514 'International Tables Vol C Tables 4.2.6.8 and 6.1.1.4'
O O 0.0106 0.0060 'International Tables Vol C Tables 4.2.6.8 and 6.1.1.4'
Y Y -2.7962 3.5667 'International Tables Vol C Tables 4.2.6.8 and 6.1.1.4'

loop_
_geom_angle_atom_site_label_1
_geom_angle_atom_site_label_2
_geom_angle_atom_site_label_3
_geom_angle
_geom_angle_site_symmetry_1
_geom_angle_site_symmetry_3
_geom_angle_publ_flag
O1 Y1 O4 114.23(15) . . ?
O1 Y1 O2 101.77(13) . . ?
O1 Y1 O3 133.46(13) . . ?
O1 Y1 O5 80.57(13) . . ?
O1 Y1 O6 82.00(13) . . ?
O4 Y1 O2 135.09(13) . . ?
O4 Y1 O3 104.18(13) . . ?
O4 Y1 O5 83.51(13) . . ?
O4 Y1 O6 80.24(13) . . ?
O2 Y1 O3 63.65(12) . . ?
O2 Y1 O5 129.95(12) . . ?
O2 Y1 O6 79.09(12) . . ?
O3 Y1 O5 78.63(12) . . ?
O3 Y1 O6 131.31(12) . . ?
O5 Y1 O6 148.70(14) . . ?
O2 Al1 C47 119.8(2) . . ?
O2 Al1 C48 104.6(2) . . ?
O3 Al1 O2 86.63(17) . . ?
O3 Al1 C47 104.7(2) . . ?
O3 Al1 C48 120.4(2) . . ?
C47 Al1 C48 117.5(3) . . ?
C10 O1 Y1 152.7(3) . . ?
C42 O4 Y1 150.4(3) . . ?
Al1 O2 Y1 104.99(15) . . ?
C19 O2 Y1 122.3(3) . . ?
C19 O2 Al1 126.0(3) . . ?
Al1 O3 Y1 104.72(15) . . ?
C34 O3 Y1 118.3(3) . . ?
C34 O3 Al1 129.3(3) . . ?
C49 O5 Y1 124.8(3) . . ?
C49 O5 C52 108.3(4) . . ?
C52 O5 Y1 125.9(3) . . ?
C56 O6 Y1 125.0(3) . . ?
C53 O6 Y1 126.2(3) . . ?
C53 O6 C56 108.0(4) . . ?
C19 C18 C20 127.9(5) . . ?
C19 C18 C17 115.6(5) . . ?
C17 C18 C20 116.1(5) . . ?
O1 C10 C9 117.8(5) . . ?
O1 C10 C5 122.3(5) . . ?
C5 C10 C9 119.8(5) . . ?
O5 C49 H49A 110.5 . . ?
O5 C49 H49B 110.5 . . ?
O5 C49 C50 106.1(4) . . ?
H49A C49 H49B 108.7 . . ?
C50 C49 H49A 110.5 . . ?
C50 C49 H49B 110.5 . . ?
C10 C9 C12 119.0(5) . . ?
C8 C9 C10 120.6(5) . . ?
C8 C9 C12 120.3(5) . . ?
C34 C33 C35 125.4(4) . . ?
C34 C33 C32 119.5(5) . . ?
C32 C33 C35 115.0(5) . . ?
C38 C37 H37 119.5 . . ?
C38 C37 C36 121.1(6) . . ?
C36 C37 H37 119.5 . . ?
C42 C41 C43 122.3(5) . . ?
C40 C41 C42 116.4(5) . . ?
C40 C41 C43 121.2(5) . . ?
C10 C5 C4 122.5(5) . . ?
C6 C5 C10 117.1(5) . . ?
C6 C5 C4 120.4(5) . . ?
O4 C42 C41 122.6(5) . . ?
O4 C42 C36 117.6(5) . . ?
C36 C42 C41 119.8(5) . . ?
O2 C19 C18 120.7(4) . . ?
O2 C19 C13 117.7(4) . . ?
C13 C19 C18 121.6(5) . . ?
O5 C52 H52A 111.1 . . ?
O5 C52 H52B 111.1 . . ?
O5 C52 C51 103.1(4) . . ?
H52A C52 H52B 109.1 . . ?
C51 C52 H52A 111.1 . . ?
C51 C52 H52B 111.1 . . ?
C18 C20 C23 113.5(5) . . ?
C18 C20 C21 112.0(5) . . ?
C22 C20 C18 108.4(5) . . ?
C22 C20 C23 110.6(6) . . ?
C22 C20 C21 108.1(6) . . ?
C21 C20 C23 104.1(5) . . ?
C19 C13 C12 124.1(5) . . ?
C14 C13 C19 119.7(5) . . ?
C14 C13 C12 116.2(5) . . ?
C33 C35 H35A 109.0 . . ?
C33 C35 H35B 109.0 . . ?
H35A C35 H35B 107.8 . . ?
C36 C35 C33 112.9(4) . . ?
C36 C35 H35A 109.0 . . ?
C36 C35 H35B 109.0 . . ?
C49 C50 H50A 110.9 . . ?
C49 C50 H50B 110.9 . . ?
H50A C50 H50B 109.0 . . ?
C51 C50 C49 104.1(4) . . ?
C51 C50 H50A 110.9 . . ?
C51 C50 H50B 110.9 . . ?
C37 C38 C40 117.8(5) . . ?
C37 C38 C39 120.5(6) . . ?
C40 C38 C39 121.7(6) . . ?
C37 C36 C42 120.6(5) . . ?
C37 C36 C35 119.9(5) . . ?
C42 C36 C35 119.3(5) . . ?
C34 C28 C27 124.7(5) . . ?
C29 C28 C34 116.3(5) . . ?
C29 C28 C27 118.8(5) . . ?
O3 C34 C33 117.4(4) . . ?
O3 C34 C28 122.1(5) . . ?
C33 C34 C28 120.4(5) . . ?
C28 C27 C24 113.2(5) . . ?
C28 C27 C25 112.3(5) . . ?
C25 C27 C24 105.8(5) . . ?
C26 C27 C28 107.1(5) . . ?
C26 C27 C24 111.3(5) . . ?
C26 C27 C25 107.0(5) . . ?
H55A C55 H55B 109.0 . . ?
C56 C55 H55A 111.0 . . ?
C56 C55 H55B 111.0 . . ?
C56 C55 C54 103.6(5) . . ?
C54 C55 H55A 111.0 . . ?
C54 C55 H55B 111.0 . . ?
C9 C8 H8 119.7 . . ?
C9 C8 C7 120.6(5) . . ?
C7 C8 H8 119.7 . . ?
C41 C43 C46 110.9(5) . . ?
C41 C43 C44 110.8(5) . . ?
C41 C43 C45 111.8(5) . . ?
C46 C43 C44 108.6(5) . . ?
C46 C43 C45 107.2(5) . . ?
C45 C43 C44 107.4(5) . . ?
C52 C51 H51A 111.5 . . ?
C52 C51 H51B 111.5 . . ?
C50 C51 C52 101.6(5) . . ?
C50 C51 H51A 111.5 . . ?
C50 C51 H51B 111.5 . . ?
H51A C51 H51B 109.3 . . ?
O6 C56 C55 106.1(4) . . ?
O6 C56 H56A 110.5 . . ?
O6 C56 H56B 110.5 . . ?
C55 C56 H56A 110.5 . . ?
C55 C56 H56B 110.5 . . ?
H56A C56 H56B 108.7 . . ?
C5 C6 H6 118.1 . . ?
C7 C6 C5 123.7(5) . . ?
C7 C6 H6 118.1 . . ?
C8 C7 C11 120.8(6) . . ?
C6 C7 C8 118.1(5) . . ?
C6 C7 C11 121.1(6) . . ?
O6 C53 H53A 110.8 . . ?
O6 C53 H53B 110.8 . . ?
O6 C53 C54 104.5(4) . . ?
H53A C53 H53B 108.9 . . ?
C54 C53 H53A 110.8 . . ?
C54 C53 H53B 110.8 . . ?
C33 C32 H32 119.3 . . ?
C30 C32 C33 121.3(5) . . ?
C30 C32 H32 119.3 . . ?
C55 C54 H54A 111.5 . . ?
C55 C54 H54B 111.5 . . ?
C53 C54 C55 101.4(5) . . ?
C53 C54 H54A 111.5 . . ?
C53 C54 H54B 111.5 . . ?
H54A C54 H54B 109.3 . . ?
C9 C12 H12A 108.9 . . ?
C9 C12 H12B 108.9 . . ?
C13 C12 C9 113.4(4) . . ?
C13 C12 H12A 108.9 . . ?
C13 C12 H12B 108.9 . . ?
H12A C12 H12B 107.7 . . ?
C5 C4 C1 110.7(4) . . ?
C2 C4 C5 110.0(5) . . ?
C2 C4 C1 107.9(5) . . ?
C3 C4 C5 112.4(5) . . ?
C3 C4 C2 107.9(5) . . ?
C3 C4 C1 107.8(5) . . ?
C32 C30 C31 121.0(5) . . ?
C29 C30 C32 117.6(5) . . ?
C29 C30 C31 121.3(5) . . ?
C28 C29 H29 117.7 . . ?
C30 C29 C28 124.7(5) . . ?
C30 C29 H29 117.7 . . ?
C43 C46 H46A 109.5 . . ?
C43 C46 H46B 109.5 . . ?
C43 C46 H46C 109.5 . . ?
H46A C46 H46B 109.5 . . ?
H46A C46 H46C 109.5 . . ?
H46B C46 H46C 109.5 . . ?
C4 C2 H2A 109.5 . . ?
C4 C2 H2B 109.5 . . ?
C4 C2 H2C 109.5 . . ?
H2A C2 H2B 109.5 . . ?
H2A C2 H2C 109.5 . . ?
H2B C2 H2C 109.5 . . ?
Al1 C47 H47A 109.5 . . ?
Al1 C47 H47B 109.5 . . ?
Al1 C47 H47C 109.5 . . ?
H47A C47 H47B 109.5 . . ?
H47A C47 H47C 109.5 . . ?
H47B C47 H47C 109.5 . . ?
C41 C40 H40 117.9 . . ?
C38 C40 C41 124.3(5) . . ?
C38 C40 H40 117.9 . . ?
C4 C1 H1A 109.5 . . ?
C4 C1 H1B 109.5 . . ?
C4 C1 H1C 109.5 . . ?
H1A C1 H1B 109.5 . . ?
H1A C1 H1C 109.5 . . ?
H1B C1 H1C 109.5 . . ?
C27 C24 H24A 109.5 . . ?
C27 C24 H24B 109.5 . . ?
C27 C24 H24C 109.5 . . ?
H24A C24 H24B 109.5 . . ?
H24A C24 H24C 109.5 . . ?
H24B C24 H24C 109.5 . . ?
C20 C23 H23A 109.5 . . ?
C20 C23 H23B 109.5 . . ?
C20 C23 H23C 109.5 . . ?
H23A C23 H23B 109.5 . . ?
H23A C23 H23C 109.5 . . ?
H23B C23 H23C 109.5 . . ?
C13 C14 H14 119.2 . . ?
C15 C14 C13 121.6(6) . . ?
C15 C14 H14 119.2 . . ?
C43 C44 H44A 109.5 . . ?
C43 C44 H44B 109.5 . . ?
C43 C44 H44C 109.5 . . ?
H44A C44 H44B 109.5 . . ?
H44A C44 H44C 109.5 . . ?
H44B C44 H44C 109.5 . . ?
C7 C11 H11A 109.5 . . ?
C7 C11 H11B 109.5 . . ?
C7 C11 H11C 109.5 . . ?
H11A C11 H11B 109.5 . . ?
H11A C11 H11C 109.5 . . ?
H11B C11 H11C 109.5 . . ?
C38 C39 H39A 109.5 . . ?
C38 C39 H39B 109.5 . . ?
C38 C39 H39C 109.5 . . ?
H39A C39 H39B 109.5 . . ?
H39A C39 H39C 109.5 . . ?
H39B C39 H39C 109.5 . . ?
C18 C17 H17 117.9 . . ?
C15 C17 C18 124.2(6) . . ?
C15 C17 H17 117.9 . . ?
Al1 C48 H48A 109.5 . . ?
Al1 C48 H48B 109.5 . . ?
Al1 C48 H48C 109.5 . . ?
H48A C48 H48B 109.5 . . ?
H48A C48 H48C 109.5 . . ?
H48B C48 H48C 109.5 . . ?
C4 C3 H3A 109.5 . . ?
C4 C3 H3B 109.5 . . ?
C4 C3 H3C 109.5 . . ?
H3A C3 H3B 109.5 . . ?
H3A C3 H3C 109.5 . . ?
H3B C3 H3C 109.5 . . ?
C27 C25 H25A 109.5 . . ?
C27 C25 H25B 109.5 . . ?
C27 C25 H25C 109.5 . . ?
H25A C25 H25B 109.5 . . ?
H25A C25 H25C 109.5 . . ?
H25B C25 H25C 109.5 . . ?
C20 C22 H22A 109.5 . . ?
C20 C22 H22B 109.5 . . ?
C20 C22 H22C 109.5 . . ?
H22A C22 H22B 109.5 . . ?
H22A C22 H22C 109.5 . . ?
H22B C22 H22C 109.5 . . ?
C27 C26 H26A 109.5 . . ?
C27 C26 H26B 109.5 . . ?
C27 C26 H26C 109.5 . . ?
H26A C26 H26B 109.5 . . ?
H26A C26 H26C 109.5 . . ?
H26B C26 H26C 109.5 . . ?
C14 C15 C17 117.3(5) . . ?
C14 C15 C16 122.1(6) . . ?
C17 C15 C16 120.6(6) . . ?
C20 C21 H21A 109.5 . . ?
C20 C21 H21B 109.5 . . ?
C20 C21 H21C 109.5 . . ?
H21A C21 H21B 109.5 . . ?
H21A C21 H21C 109.5 . . ?
H21B C21 H21C 109.5 . . ?
C59 C58 H58 120.7 . . ?
C59 C58 C57 118.6(7) . . ?
C57 C58 H58 120.7 . . ?
C30 C31 H31A 109.5 . . ?
C30 C31 H31B 109.5 . . ?
C30 C31 H31C 109.5 . . ?
H31A C31 H31B 109.5 . . ?
H31A C31 H31C 109.5 . . ?
H31B C31 H31C 109.5 . . ?
C43 C45 H45A 109.5 . . ?
C43 C45 H45B 109.5 . . ?
C43 C45 H45C 109.5 . . ?
H45A C45 H45B 109.5 . . ?
H45A C45 H45C 109.5 . . ?
H45B C45 H45C 109.5 . . ?
C58 C59 H59 119.6 . . ?
C58 C59 C60 120.8(7) . . ?
C60 C59 H59 119.6 . . ?
C62 C61 H61 120.8 . . ?
C62 C61 C60 118.4(7) . . ?
C60 C61 H61 120.8 . . ?
C61 C62 H62 119.6 . . ?
C61 C62 C57 120.8(7) . . ?
C57 C62 H62 119.6 . . ?
C58 C57 C62 120.4(7) . . ?
C58 C57 H57 119.8 . . ?
C62 C57 H57 119.8 . . ?
C66 C65 H65 120.0 . . ?
C66 C65 C64 120.0 . . ?
C64 C65 H65 120.0 . . ?
C65 C66 H66 120.0 . . ?
C67 C66 C65 120.0 . . ?
C67 C66 H66 120.0 . . ?
C66 C67 H67 120.0 . . ?
C66 C67 C68 120.0 . . ?
C68 C67 H67 120.0 . . ?
C67 C68 H68 120.0 . . ?
C63 C68 C67 120.0 . . ?
C63 C68 H68 120.0 . . ?
C68 C63 H63 120.0 . . ?
C68 C63 C64 120.0 . . ?
C64 C63 H63 120.0 . . ?
C65 C64 H64 120.0 . . ?
C63 C64 C65 120.0 . . ?
C63 C64 H64 120.0 . . ?
C59 C60 H60 119.6 . . ?
C61 C60 C59 120.9(7) . . ?
C61 C60 H60 119.6 . . ?
C15 C16 H16A 109.5 . . ?
C15 C16 H16B 109.5 . . ?
C15 C16 H16C 109.5 . . ?
H16A C16 H16B 109.5 . . ?
H16A C16 H16C 109.5 . . ?
H16B C16 H16C 109.5 . . ?

loop_
_geom_bond_atom_site_label_1
_geom_bond_atom_site_label_2
_geom_bond_distance
_geom_bond_site_symmetry_2
_geom_bond_publ_flag
Y1 O1 2.093(3) . ?
Y1 O4 2.110(3) . ?
Y1 O2 2.375(3) . ?
Y1 O3 2.388(3) . ?
Y1 O5 2.399(4) . ?
Y1 O6 2.408(4) . ?
Al1 O2 1.834(4) . ?
Al1 O3 1.827(4) . ?
Al1 C47 1.968(6) . ?
Al1 C48 1.979(6) . ?
O1 C10 1.337(6) . ?
O4 C42 1.332(6) . ?
O2 C19 1.398(6) . ?
O3 C34 1.392(6) . ?
O5 C49 1.458(6) . ?
O5 C52 1.459(6) . ?
O6 C56 1.474(6) . ?
O6 C53 1.456(6) . ?
C18 C19 1.405(7) . ?
C18 C20 1.534(8) . ?
C18 C17 1.413(8) . ?
C10 C9 1.412(8) . ?
C10 C5 1.412(7) . ?
C49 H49A 0.9900 . ?
C49 H49B 0.9900 . ?
C49 C50 1.517(7) . ?
C9 C8 1.390(8) . ?
C9 C12 1.523(7) . ?
C33 C35 1.521(7) . ?
C33 C34 1.398(7) . ?
C33 C32 1.415(7) . ?
C37 H37 0.9500 . ?
C37 C38 1.387(8) . ?
C37 C36 1.397(8) . ?
C41 C42 1.429(8) . ?
C41 C43 1.518(8) . ?
C41 C40 1.410(8) . ?
C5 C6 1.408(8) . ?
C5 C4 1.544(8) . ?
C42 C36 1.411(8) . ?
C19 C13 1.399(7) . ?
C52 H52A 0.9900 . ?
C52 H52B 0.9900 . ?
C52 C51 1.517(8) . ?
C20 C23 1.546(8) . ?
C20 C22 1.526(9) . ?
C20 C21 1.543(9) . ?
C13 C12 1.522(7) . ?
C13 C14 1.391(8) . ?
C35 H35A 0.9900 . ?
C35 H35B 0.9900 . ?
C35 C36 1.496(8) . ?
C50 H50A 0.9900 . ?
C50 H50B 0.9900 . ?
C50 C51 1.513(8) . ?
C38 C40 1.393(9) . ?
C38 C39 1.517(8) . ?
C28 C34 1.427(7) . ?
C28 C27 1.535(8) . ?
C28 C29 1.406(8) . ?
C27 C24 1.553(7) . ?
C27 C25 1.536(8) . ?
C27 C26 1.524(9) . ?
C55 H55A 0.9900 . ?
C55 H55B 0.9900 . ?
C55 C56 1.512(8) . ?
C55 C54 1.521(8) . ?
C8 H8 0.9500 . ?
C8 C7 1.398(8) . ?
C43 C46 1.534(9) . ?
C43 C44 1.536(9) . ?
C43 C45 1.535(8) . ?
C51 H51A 0.9900 . ?
C51 H51B 0.9900 . ?
C56 H56A 0.9900 . ?
C56 H56B 0.9900 . ?
C6 H6 0.9500 . ?
C6 C7 1.381(9) . ?
C7 C11 1.516(8) . ?
C53 H53A 0.9900 . ?
C53 H53B 0.9900 . ?
C53 C54 1.509(8) . ?
C32 H32 0.9500 . ?
C32 C30 1.386(8) . ?
C54 H54A 0.9900 . ?
C54 H54B 0.9900 . ?
C12 H12A 0.9900 . ?
C12 H12B 0.9900 . ?
C4 C2 1.539(8) . ?
C4 C1 1.545(8) . ?
C4 C3 1.525(8) . ?
C30 C29 1.377(8) . ?
C30 C31 1.505(8) . ?
C29 H29 0.9500 . ?
C46 H46A 0.9800 . ?
C46 H46B 0.9800 . ?
C46 H46C 0.9800 . ?
C2 H2A 0.9800 . ?
C2 H2B 0.9800 . ?
C2 H2C 0.9800 . ?
C47 H47A 0.9800 . ?
C47 H47B 0.9800 . ?
C47 H47C 0.9800 . ?
C40 H40 0.9500 . ?
C1 H1A 0.9800 . ?
C1 H1B 0.9800 . ?
C1 H1C 0.9800 . ?
C24 H24A 0.9800 . ?
C24 H24B 0.9800 . ?
C24 H24C 0.9800 . ?
C23 H23A 0.9800 . ?
C23 H23B 0.9800 . ?
C23 H23C 0.9800 . ?
C14 H14 0.9500 . ?
C14 C15 1.380(10) . ?
C44 H44A 0.9800 . ?
C44 H44B 0.9800 . ?
C44 H44C 0.9800 . ?
C11 H11A 0.9800 . ?
C11 H11B 0.9800 . ?
C11 H11C 0.9800 . ?
C39 H39A 0.9800 . ?
C39 H39B 0.9800 . ?
C39 H39C 0.9800 . ?
C17 H17 0.9500 . ?
C17 C15 1.395(9) . ?
C48 H48A 0.9800 . ?
C48 H48B 0.9800 . ?
C48 H48C 0.9800 . ?
C3 H3A 0.9800 . ?
C3 H3B 0.9800 . ?
C3 H3C 0.9800 . ?
C25 H25A 0.9800 . ?
C25 H25B 0.9800 . ?
C25 H25C 0.9800 . ?
C22 H22A 0.9800 . ?
C22 H22B 0.9800 . ?
C22 H22C 0.9800 . ?
C26 H26A 0.9800 . ?
C26 H26B 0.9800 . ?
C26 H26C 0.9800 . ?
C15 C16 1.509(8) . ?
C21 H21A 0.9800 . ?
C21 H21B 0.9800 . ?
C21 H21C 0.9800 . ?
C58 H58 0.9500 . ?
C58 C59 1.344(11) . ?
C58 C57 1.373(11) . ?
C31 H31A 0.9800 . ?
C31 H31B 0.9800 . ?
C31 H31C 0.9800 . ?
C45 H45A 0.9800 . ?
C45 H45B 0.9800 . ?
C45 H45C 0.9800 . ?
C59 H59 0.9500 . ?
C59 C60 1.395(10) . ?
C61 H61 0.9500 . ?
C61 C62 1.357(10) . ?
C61 C60 1.358(11) . ?
C62 H62 0.9500 . ?
C62 C57 1.390(11) . ?
C57 H57 0.9500 . ?
C65 H65 0.9500 . ?
C65 C66 1.3900 . ?
C65 C64 1.3900 . ?
C66 H66 0.9500 . ?
C66 C67 1.3900 . ?
C67 H67 0.9500 . ?
C67 C68 1.3900 . ?
C68 H68 0.9500 . ?
C68 C63 1.3900 . ?
C63 H63 0.9500 . ?
C63 C64 1.3900 . ?
C64 H64 0.9500 . ?
C60 H60 0.9500 . ?
C16 H16A 0.9800 . ?
C16 H16B 0.9800 . ?
C16 H16C 0.9800 . ?

loop_
_geom_torsion_atom_site_label_1
_geom_torsion_atom_site_label_2
_geom_torsion_atom_site_label_3
_geom_torsion_atom_site_label_4
_geom_torsion
_geom_torsion_site_symmetry_1
_geom_torsion_site_symmetry_2
_geom_torsion_site_symmetry_3
_geom_torsion_site_symmetry_4
_geom_torsion_publ_flag
Y1 O1 C10 C9 17.5(10) . . . . ?
Y1 O1 C10 C5 -161.1(5) . . . . ?
Y1 O4 C42 C41 -162.5(5) . . . . ?
Y1 O4 C42 C36 17.5(9) . . . . ?
Y1 O2 C19 C18 -124.3(4) . . . . ?
Y1 O2 C19 C13 54.9(6) . . . . ?
Y1 O3 C34 C33 53.3(5) . . . . ?
Y1 O3 C34 C28 -123.9(4) . . . . ?
Y1 O5 C49 C50 161.3(3) . . . . ?
Y1 O5 C52 C51 -138.7(3) . . . . ?
Y1 O6 C56 C55 167.4(4) . . . . ?
Y1 O6 C53 C54 -143.4(4) . . . . ?
Al1 O2 C19 C18 88.8(5) . . . . ?
Al1 O2 C19 C13 -92.0(5) . . . . ?
Al1 O3 C34 C33 -91.2(5) . . . . ?
Al1 O3 C34 C28 91.7(5) . . . . ?
O1 C10 C9 C8 -179.6(5) . . . . ?
O1 C10 C9 C12 3.6(7) . . . . ?
O1 C10 C5 C6 179.7(5) . . . . ?
O1 C10 C5 C4 -1.6(8) . . . . ?
O4 C42 C36 C37 -179.9(5) . . . . ?
O4 C42 C36 C35 4.3(7) . . . . ?
O2 Al1 O3 Y1 1.00(14) . . . . ?
O2 Al1 O3 C34 149.1(4) . . . . ?
O2 C19 C13 C12 4.9(8) . . . . ?
O2 C19 C13 C14 -178.3(6) . . . . ?
O3 Al1 O2 Y1 -1.00(15) . . . . ?
O3 Al1 O2 C19 150.5(4) . . . . ?
O5 C49 C50 C51 -17.5(6) . . . . ?
O5 C52 C51 C50 -40.7(5) . . . . ?
O6 C53 C54 C55 -39.4(6) . . . . ?
C18 C19 C13 C12 -175.8(5) . . . . ?
C18 C19 C13 C14 0.9(9) . . . . ?
C18 C17 C15 C14 -0.1(13) . . . . ?
C18 C17 C15 C16 178.4(7) . . . . ?
C10 C9 C8 C7 0.4(8) . . . . ?
C10 C9 C12 C13 81.0(6) . . . . ?
C10 C5 C6 C7 -0.8(8) . . . . ?
C10 C5 C4 C2 -55.6(7) . . . . ?
C10 C5 C4 C1 63.5(7) . . . . ?
C10 C5 C4 C3 -175.8(5) . . . . ?
C49 O5 C52 C51 30.9(5) . . . . ?
C49 C50 C51 C52 35.4(6) . . . . ?
C9 C10 C5 C6 1.2(7) . . . . ?
C9 C10 C5 C4 179.9(5) . . . . ?
C9 C8 C7 C6 0.0(8) . . . . ?
C9 C8 C7 C11 -179.1(5) . . . . ?
C33 C35 C36 C37 -98.4(6) . . . . ?
C33 C35 C36 C42 77.5(6) . . . . ?
C33 C32 C30 C29 -1.2(9) . . . . ?
C33 C32 C30 C31 -179.0(6) . . . . ?
C37 C38 C40 C41 0.7(9) . . . . ?
C41 C42 C36 C37 0.2(8) . . . . ?
C41 C42 C36 C35 -175.6(5) . . . . ?
C5 C10 C9 C8 -1.0(8) . . . . ?
C5 C10 C9 C12 -177.9(5) . . . . ?
C5 C6 C7 C8 0.2(9) . . . . ?
C5 C6 C7 C11 179.3(5) . . . . ?
C42 C41 C43 C46 -56.9(7) . . . . ?
C42 C41 C43 C44 63.8(7) . . . . ?
C42 C41 C43 C45 -176.5(6) . . . . ?
C42 C41 C40 C38 -1.2(8) . . . . ?
C19 C18 C20 C23 41.6(9) . . . . ?
C19 C18 C20 C22 -81.7(7) . . . . ?
C19 C18 C20 C21 159.1(6) . . . . ?
C19 C18 C17 C15 -1.5(11) . . . . ?
C19 C13 C12 C9 -127.3(5) . . . . ?
C19 C13 C14 C15 -2.7(11) . . . . ?
C52 O5 C49 C50 -8.4(6) . . . . ?
C20 C18 C19 O2 -7.4(9) . . . . ?
C20 C18 C19 C13 173.4(5) . . . . ?
C20 C18 C17 C15 -174.8(7) . . . . ?
C13 C14 C15 C17 2.3(13) . . . . ?
C13 C14 C15 C16 -176.2(8) . . . . ?
C35 C33 C34 O3 8.7(7) . . . . ?
C35 C33 C34 C28 -174.1(5) . . . . ?
C35 C33 C32 C30 177.6(5) . . . . ?
C38 C37 C36 C42 -0.8(8) . . . . ?
C38 C37 C36 C35 175.0(5) . . . . ?
C36 C37 C38 C40 0.3(8) . . . . ?
C36 C37 C38 C39 -177.6(5) . . . . ?
C34 C33 C35 C36 -132.6(5) . . . . ?
C34 C33 C32 C30 -1.5(8) . . . . ?
C34 C28 C27 C24 51.6(8) . . . . ?
C34 C28 C27 C25 171.3(5) . . . . ?
C34 C28 C27 C26 -71.4(6) . . . . ?
C34 C28 C29 C30 2.6(9) . . . . ?
C27 C28 C34 O3 -13.3(8) . . . . ?
C27 C28 C34 C33 169.7(5) . . . . ?
C27 C28 C29 C30 -172.6(6) . . . . ?
C8 C9 C12 C13 -95.8(6) . . . . ?
C43 C41 C42 O4 -2.1(8) . . . . ?
C43 C41 C42 C36 177.8(5) . . . . ?
C43 C41 C40 C38 -178.4(5) . . . . ?
C56 O6 C53 C54 26.7(6) . . . . ?
C56 C55 C54 C53 37.1(6) . . . . ?
C6 C5 C4 C2 123.1(5) . . . . ?
C6 C5 C4 C1 -117.8(6) . . . . ?
C6 C5 C4 C3 2.8(7) . . . . ?
C53 O6 C56 C55 -2.9(6) . . . . ?
C32 C33 C35 C36 48.5(6) . . . . ?
C32 C33 C34 O3 -172.4(5) . . . . ?
C32 C33 C34 C28 4.8(8) . . . . ?
C32 C30 C29 C28 0.5(9) . . . . ?
C54 C55 C56 O6 -21.7(6) . . . . ?
C12 C9 C8 C7 177.2(5) . . . . ?
C12 C13 C14 C15 174.3(7) . . . . ?
C4 C5 C6 C7 -179.5(5) . . . . ?
C29 C28 C34 O3 171.8(5) . . . . ?
C29 C28 C34 C33 -5.3(7) . . . . ?
C29 C28 C27 C24 -133.6(6) . . . . ?
C29 C28 C27 C25 -13.9(7) . . . . ?
C29 C28 C27 C26 103.4(6) . . . . ?
C47 Al1 O2 Y1 104.0(2) . . . . ?
C47 Al1 O2 C19 -104.5(4) . . . . ?
C47 Al1 O3 Y1 -119.0(2) . . . . ?
C47 Al1 O3 C34 29.1(5) . . . . ?
C40 C41 C42 O4 -179.2(5) . . . . ?
C40 C41 C42 C36 0.7(8) . . . . ?
C40 C41 C43 C46 120.0(6) . . . . ?
C40 C41 C43 C44 -119.3(6) . . . . ?
C40 C41 C43 C45 0.5(8) . . . . ?
C14 C13 C12 C9 55.9(7) . . . . ?
C39 C38 C40 C41 178.6(5) . . . . ?
C17 C18 C19 O2 -179.7(5) . . . . ?
C17 C18 C19 C13 1.1(8) . . . . ?
C17 C18 C20 C23 -146.1(6) . . . . ?
C17 C18 C20 C22 90.6(7) . . . . ?
C17 C18 C20 C21 -28.7(8) . . . . ?
C48 Al1 O2 Y1 -121.6(2) . . . . ?
C48 Al1 O2 C19 29.9(4) . . . . ?
C48 Al1 O3 Y1 105.9(2) . . . . ?
C48 Al1 O3 C34 -106.0(4) . . . . ?
C58 C59 C60 C61 -3.2(13) . . . . ?
C31 C30 C29 C28 178.4(6) . . . . ?
C59 C58 C57 C62 1.5(14) . . . . ?
C61 C62 C57 C58 -3.4(15) . . . . ?
C62 C61 C60 C59 1.3(13) . . . . ?
C57 C58 C59 C60 1.8(12) . . . . ?
C65 C66 C67 C68 0.0 . . . . ?
C66 C65 C64 C63 0.0 . . . . ?
C66 C67 C68 C63 0.0 . . . . ?
C67 C68 C63 C64 0.0 . . . . ?
C68 C63 C64 C65 0.0 . . . . ?
C64 C65 C66 C67 0.0 . . . . ?
C60 C61 C62 C57 1.9(13) . . . . ?
